data_4060062
loop_
_publ_author_name
'Carsten Cornelissen'
'Gerhard Erker'
'Gerald Kehr'
'Roland Fr\"ohlich'

_publ_section_title
;
 Chemistry of Metal-Metal-Bonded Early-Late Heterobimetallics:
 Cooperative Reactions of Functional Groups at a Persistent
 Organometallic Zr-Rh Framework
;
_journal_name_full Organometallics
_journal_page_first 214
_journal_page_last 225
_journal_paper_doi 10.1021/om049346z
_journal_volume 24
_journal_year 2005
_chemical_formula_sum 'C36 H58 P2 Zr'
_chemical_formula_weight 643.98
_chemical_name_systematic
; 
 ? 
;
_space_group_IT_number 15
_symmetry_cell_setting monoclinic
_symmetry_space_group_name_Hall '-C 2yc'
_symmetry_space_group_name_H-M 'C 1 2/c 1'
_atom_sites_solution_hydrogens geom
_atom_sites_solution_primary direct
_atom_sites_solution_secondary difmap
_audit_creation_method SHELXL-97
_cell_angle_alpha 90.00
_cell_angle_beta 99.39(1)
_cell_angle_gamma 90.00
_cell_formula_units_Z 4
_cell_length_a 10.269(1)
_cell_length_b 14.541(1)
_cell_length_c 23.755(1)
_cell_measurement_temperature 198(2)
_cell_volume 3499.6(4)
_computing_cell_refinement 'Collect (Nonius B.V., 1998)'
_computing_data_collection 'Collect (Nonius B.V., 1998)'
_computing_data_reduction 'Denzo-SMN (Otwinowski & Minor, 1997)'
_computing_molecular_graphics 'Diamond (Brandenburg, 1997)'
_computing_publication_material 'SHELXL-97 (Sheldrick, 1997)'
_computing_structure_refinement 'SHELXL-97 (Sheldrick, 1997)'
_computing_structure_solution 'SHELXS-97 (Sheldrick, 1990)'
_diffrn_ambient_temperature 198(2)
_diffrn_measured_fraction_theta_full 0.951
_diffrn_measured_fraction_theta_max 0.951
_diffrn_measurement_device_type 'Nonius KappaCCD'
_diffrn_measurement_method '\w and \f scans'
_diffrn_radiation_monochromator graphite
_diffrn_radiation_source 'rotating anode Nonius FR591'
_diffrn_radiation_type MoK\a
_diffrn_radiation_wavelength 0.71073
_diffrn_reflns_av_R_equivalents 0.028
_diffrn_reflns_av_sigmaI/netI 0.0309
_diffrn_reflns_limit_h_max 13
_diffrn_reflns_limit_h_min -13
_diffrn_reflns_limit_k_max 19
_diffrn_reflns_limit_k_min -19
_diffrn_reflns_limit_l_max 30
_diffrn_reflns_limit_l_min -31
_diffrn_reflns_number 15483
_diffrn_reflns_theta_full 28.71
_diffrn_reflns_theta_max 28.71
_diffrn_reflns_theta_min 2.45
_exptl_absorpt_coefficient_mu 0.427
_exptl_absorpt_correction_T_max 0.8825
_exptl_absorpt_correction_T_min 0.8648
_exptl_absorpt_correction_type empirical
_exptl_absorpt_process_details 'SORTAV (BLessing, 1995 & 1997)'
_exptl_crystal_colour colourless
_exptl_crystal_density_diffrn 1.222
_exptl_crystal_density_method 'not measured'
_exptl_crystal_description cube
_exptl_crystal_F_000 1376
_exptl_crystal_size_max 0.35
_exptl_crystal_size_mid 0.35
_exptl_crystal_size_min 0.30
_refine_diff_density_max 0.322
_refine_diff_density_min -0.462
_refine_diff_density_rms 0.051
_refine_ls_extinction_method none
_refine_ls_goodness_of_fit_ref 1.023
_refine_ls_hydrogen_treatment refined
_refine_ls_matrix_type full
_refine_ls_number_parameters 178
_refine_ls_number_reflns 4292
_refine_ls_number_restraints 0
_refine_ls_restrained_S_all 1.023
_refine_ls_R_factor_all 0.0402
_refine_ls_R_factor_gt 0.0312
_refine_ls_shift/su_max 0.001
_refine_ls_shift/su_mean 0.000
_refine_ls_structure_factor_coef Fsqd
_refine_ls_weighting_details 'calc w=1/[\s^2^(Fo^2^)+(0.0309P)^2^+3.2610P] where P=(Fo^2^+2Fc^2^)/3'
_refine_ls_weighting_scheme calc
_refine_ls_wR_factor_gt 0.0720
_refine_ls_wR_factor_ref 0.0768
_reflns_number_gt 3723
_reflns_number_total 4292
_reflns_threshold_expression >2sigma(I)
_cod_original_sg_symbol_H-M C2/c
_cod_database_code 4060062

loop_
_symmetry_equiv_pos_as_xyz
'x, y, z'
'-x, y, -z+1/2'
'x+1/2, y+1/2, z'
'-x+1/2, y+1/2, -z+1/2'
'-x, -y, -z'
'x, -y, z-1/2'
'-x+1/2, -y+1/2, -z'
'x+1/2, -y+1/2, z-1/2'

loop_
_atom_site_label
_atom_site_type_symbol
_atom_site_fract_x
_atom_site_fract_y
_atom_site_fract_z
_atom_site_U_iso_or_equiv
_atom_site_adp_type
_atom_site_occupancy
_atom_site_symmetry_multiplicity
_atom_site_calc_flag
_atom_site_refinement_flags
Zr Zr 0.0000 0.363539(15) 0.2500 0.02953(7) Uani 1 2 d S
C1 C 0.1292(2) 0.47162(15) 0.21639(9) 0.0547(5) Uani 1 1 d .
H1A H 0.0740 0.5114 0.1890 0.082 Uiso 1 1 calc R
H1B H 0.1954 0.4410 0.1976 0.082 Uiso 1 1 calc R
H1C H 0.1736 0.5088 0.2483 0.082 Uiso 1 1 calc R
C11 C 0.03955(16) 0.24858(11) 0.33276(6) 0.0307(3) Uani 1 1 d .
C12 C 0.14381(16) 0.23862(13) 0.29985(7) 0.0353(4) Uani 1 1 d .
H12 H 0.1588 0.1864 0.2777 0.042 Uiso 1 1 calc R
C13 C 0.22014(18) 0.31931(15) 0.30598(8) 0.0453(5) Uani 1 1 d .
H13 H 0.2963 0.3307 0.2891 0.054 Uiso 1 1 calc R
C14 C 0.1646(2) 0.37994(15) 0.34117(8) 0.0490(5) Uani 1 1 d .
H14 H 0.1961 0.4399 0.3520 0.059 Uiso 1 1 calc R
C15 C 0.0542(2) 0.33698(13) 0.35785(7) 0.0402(4) Uani 1 1 d .
H15 H -0.0013 0.3630 0.3820 0.048 Uiso 1 1 calc R
P1 P -0.06198(4) 0.15038(3) 0.347140(18) 0.03155(10) Uani 1 1 d .
C21 C -0.19642(16) 0.20614(12) 0.37918(7) 0.0342(3) Uani 1 1 d .
H21 H -0.1572 0.2556 0.4059 0.041 Uiso 1 1 calc R
C22 C -0.29633(19) 0.24928(16) 0.33196(9) 0.0507(5) Uani 1 1 d .
H22A H -0.3284 0.2017 0.3032 0.061 Uiso 1 1 calc R
H22B H -0.2523 0.2980 0.3128 0.061 Uiso 1 1 calc R
C23 C -0.4139(2) 0.29075(17) 0.35488(11) 0.0584(6) Uani 1 1 d .
H23A H -0.3832 0.3424 0.3808 0.070 Uiso 1 1 calc R
H23B H -0.4779 0.3154 0.3227 0.070 Uiso 1 1 calc R
C24 C -0.48191(19) 0.21925(16) 0.38693(10) 0.0542(5) Uani 1 1 d .
H24A H -0.5549 0.2484 0.4030 0.065 Uiso 1 1 calc R
H24B H -0.5197 0.1701 0.3603 0.065 Uiso 1 1 calc R
C25 C -0.3831(2) 0.17791(17) 0.43481(10) 0.0594(6) Uani 1 1 d .
H25A H -0.4271 0.1296 0.4543 0.071 Uiso 1 1 calc R
H25B H -0.3517 0.2263 0.4631 0.071 Uiso 1 1 calc R
C26 C -0.2649(2) 0.13613(14) 0.41228(10) 0.0516(5) Uani 1 1 d .
H26A H -0.2009 0.1125 0.4447 0.062 Uiso 1 1 calc R
H26B H -0.2953 0.0836 0.3870 0.062 Uiso 1 1 calc R
C31 C 0.04659(16) 0.10170(11) 0.41116(7) 0.0312(3) Uani 1 1 d .
H31 H -0.0037 0.0498 0.4251 0.037 Uiso 1 1 calc R
C32 C 0.17062(18) 0.05912(13) 0.39344(7) 0.0401(4) Uani 1 1 d .
H32A H 0.1440 0.0143 0.3623 0.048 Uiso 1 1 calc R
H32B H 0.2230 0.1081 0.3787 0.048 Uiso 1 1 calc R
C33 C 0.2565(2) 0.01048(14) 0.44350(8) 0.0468(5) Uani 1 1 d .
H33A H 0.2080 -0.0431 0.4553 0.056 Uiso 1 1 calc R
H33B H 0.3380 -0.0124 0.4311 0.056 Uiso 1 1 calc R
C34 C 0.29287(18) 0.07483(13) 0.49400(8) 0.0425(4) Uani 1 1 d .
H34A H 0.3428 0.0404 0.5265 0.051 Uiso 1 1 calc R
H34B H 0.3504 0.1245 0.4836 0.051 Uiso 1 1 calc R
C35 C 0.17044(18) 0.11660(13) 0.51185(7) 0.0399(4) Uani 1 1 d .
H35A H 0.1971 0.1608 0.5433 0.048 Uiso 1 1 calc R
H35B H 0.1177 0.0674 0.5262 0.048 Uiso 1 1 calc R
C36 C 0.08574(18) 0.16602(13) 0.46215(7) 0.0364(4) Uani 1 1 d .
H36A H 0.1355 0.2190 0.4503 0.044 Uiso 1 1 calc R
H36B H 0.0050 0.1900 0.4748 0.044 Uiso 1 1 calc R

loop_
_atom_site_aniso_label
_atom_site_aniso_U_11
_atom_site_aniso_U_22
_atom_site_aniso_U_33
_atom_site_aniso_U_23
_atom_site_aniso_U_13
_atom_site_aniso_U_12
Zr 0.03134(12) 0.03287(13) 0.02412(11) 0.000 0.00371(8) 0.000
C1 0.0552(12) 0.0549(13) 0.0547(12) 0.0177(10) 0.0109(10) -0.0064(10)
C11 0.0308(8) 0.0377(9) 0.0226(7) 0.0013(6) 0.0017(6) -0.0021(7)
C12 0.0275(8) 0.0487(10) 0.0286(8) 0.0076(7) 0.0011(6) 0.0021(7)
C13 0.0314(9) 0.0648(13) 0.0365(9) 0.0146(9) -0.0044(7) -0.0108(8)
C14 0.0575(12) 0.0527(12) 0.0313(9) 0.0023(8) -0.0089(8) -0.0233(10)
C15 0.0538(11) 0.0416(10) 0.0242(8) -0.0032(7) 0.0029(7) -0.0093(8)
P1 0.0309(2) 0.0351(2) 0.0289(2) -0.00242(16) 0.00561(16) -0.00318(16)
C21 0.0298(8) 0.0360(9) 0.0371(9) -0.0013(7) 0.0065(7) -0.0006(7)
C22 0.0327(9) 0.0673(14) 0.0515(11) 0.0133(10) 0.0050(8) 0.0023(9)
C23 0.0338(10) 0.0648(14) 0.0756(15) 0.0126(11) 0.0056(10) 0.0092(9)
C24 0.0319(10) 0.0609(13) 0.0720(14) -0.0080(11) 0.0151(9) 0.0000(9)
C25 0.0471(12) 0.0696(15) 0.0684(14) 0.0110(12) 0.0297(11) 0.0104(11)
C26 0.0443(11) 0.0506(12) 0.0664(13) 0.0145(10) 0.0287(10) 0.0072(9)
C31 0.0341(8) 0.0305(8) 0.0305(8) 0.0018(6) 0.0096(6) -0.0004(6)
C32 0.0450(10) 0.0419(10) 0.0349(9) -0.0004(7) 0.0110(7) 0.0121(8)
C33 0.0515(11) 0.0448(11) 0.0450(10) 0.0023(8) 0.0100(9) 0.0173(9)
C34 0.0384(10) 0.0470(10) 0.0414(9) 0.0063(8) 0.0047(8) 0.0050(8)
C35 0.0426(10) 0.0472(10) 0.0301(8) 0.0023(7) 0.0066(7) 0.0016(8)
C36 0.0391(9) 0.0414(9) 0.0289(8) -0.0027(7) 0.0061(7) 0.0063(7)

loop_
_atom_type_symbol
_atom_type_description
_atom_type_scat_dispersion_real
_atom_type_scat_dispersion_imag
_atom_type_scat_source
C C 0.0033 0.0016 'International Tables Vol C Tables 4.2.6.8 and 6.1.1.4'
H H 0.0000 0.0000 'International Tables Vol C Tables 4.2.6.8 and 6.1.1.4'
P P 0.1023 0.0942 'International Tables Vol C Tables 4.2.6.8 and 6.1.1.4'
Zr Zr -2.9673 0.5597 'International Tables Vol C Tables 4.2.6.8 and 6.1.1.4'

loop_
_geom_angle_atom_site_label_1
_geom_angle_atom_site_label_2
_geom_angle_atom_site_label_3
_geom_angle
_geom_angle_site_symmetry_1
_geom_angle_site_symmetry_3
C1 Zr C1 92.99(12) . 2
C1 Zr C12 131.55(7) . 2
C1 Zr C12 109.40(7) 2 2
C1 Zr C12 109.40(7) . .
C1 Zr C12 131.55(7) 2 .
C12 Zr C12 87.39(8) 2 .
C1 Zr C13 80.64(7) . .
C1 Zr C13 121.00(7) 2 .
C12 Zr C13 118.25(7) 2 .
C12 Zr C13 32.48(6) . .
C1 Zr C13 121.00(7) . 2
C1 Zr C13 80.64(7) 2 2
C12 Zr C13 32.48(6) 2 2
C12 Zr C13 118.25(7) . 2
C13 Zr C13 150.34(10) . 2
C1 Zr C14 83.65(7) . .
C1 Zr C14 88.91(8) 2 .
C12 Zr C14 136.92(6) 2 .
C12 Zr C14 53.55(7) . .
C13 Zr C14 32.19(7) . .
C13 Zr C14 153.44(6) 2 .
C1 Zr C14 88.91(8) . 2
C1 Zr C14 83.65(7) 2 2
C12 Zr C14 53.55(7) 2 2
C12 Zr C14 136.92(6) . 2
C13 Zr C14 153.44(6) . 2
C13 Zr C14 32.19(7) 2 2
C14 Zr C14 169.19(10) . 2
C1 Zr C15 114.19(7) . .
C1 Zr C15 78.34(7) 2 .
C12 Zr C15 112.19(6) 2 .
C12 Zr C15 53.44(6) . .
C13 Zr C15 53.26(6) . .
C13 Zr C15 121.40(6) 2 .
C14 Zr C15 32.07(6) . .
C14 Zr C15 151.14(7) 2 .
C1 Zr C15 78.34(7) . 2
C1 Zr C15 114.19(7) 2 2
C12 Zr C15 53.44(6) 2 2
C12 Zr C15 112.19(6) . 2
C13 Zr C15 121.40(6) . 2
C13 Zr C15 53.26(6) 2 2
C14 Zr C15 151.14(7) . 2
C14 Zr C15 32.07(6) 2 2
C15 Zr C15 162.65(8) . 2
C1 Zr C11 102.08(7) . 2
C1 Zr C11 133.56(7) 2 2
C12 Zr C11 32.77(5) 2 2
C12 Zr C11 84.11(6) . 2
C13 Zr C11 104.80(6) . 2
C13 Zr C11 53.88(5) 2 2
C14 Zr C11 135.89(6) . 2
C14 Zr C11 53.48(6) 2 2
C15 Zr C11 130.60(6) . 2
C15 Zr C11 32.06(5) 2 2
C1 Zr C11 133.56(7) . .
C1 Zr C11 102.08(7) 2 .
C12 Zr C11 84.11(6) 2 .
C12 Zr C11 32.77(5) . .
C13 Zr C11 53.88(5) . .
C13 Zr C11 104.80(6) 2 .
C14 Zr C11 53.48(6) . .
C14 Zr C11 135.89(6) 2 .
C15 Zr C11 32.06(5) . .
C15 Zr C11 130.60(6) 2 .
C11 Zr C11 98.54(7) 2 .
C15 C11 C12 106.51(15) . .
C15 C11 P1 130.85(13) . .
C12 C11 P1 121.44(13) . .
C15 C11 Zr 73.92(9) . .
C12 C11 Zr 71.71(9) . .
P1 C11 Zr 128.87(8) . .
C13 C12 C11 108.24(16) . .
C13 C12 Zr 73.75(10) . .
C11 C12 Zr 75.52(9) . .
C14 C13 C12 108.26(16) . .
C14 C13 Zr 74.68(11) . .
C12 C13 Zr 73.77(10) . .
C13 C14 C15 108.31(17) . .
C13 C14 Zr 73.13(10) . .
C15 C14 Zr 75.10(10) . .
C14 C15 C11 108.66(17) . .
C14 C15 Zr 72.83(10) . .
C11 C15 Zr 74.02(9) . .
C11 P1 C21 102.63(7) . .
C11 P1 C31 99.47(7) . .
C21 P1 C31 102.42(7) . .
C22 C21 C26 109.98(15) . .
C22 C21 P1 109.39(12) . .
C26 C21 P1 110.72(12) . .
C21 C22 C23 112.08(17) . .
C24 C23 C22 111.24(18) . .
C25 C24 C23 109.84(17) . .
C24 C25 C26 111.49(18) . .
C21 C26 C25 111.95(17) . .
C36 C31 C32 109.92(14) . .
C36 C31 P1 117.15(12) . .
C32 C31 P1 109.91(11) . .
C33 C32 C31 111.79(14) . .
C34 C33 C32 111.38(15) . .
C35 C34 C33 111.03(16) . .
C34 C35 C36 111.45(14) . .
C35 C36 C31 111.53(14) . .

loop_
_geom_bond_atom_site_label_1
_geom_bond_atom_site_label_2
_geom_bond_distance
_geom_bond_site_symmetry_2
Zr C1 2.2831(19) .
Zr C1 2.2831(19) 2
Zr C12 2.5124(17) 2
Zr C12 2.5124(17) .
Zr C13 2.5123(18) .
Zr C13 2.5123(18) 2
Zr C14 2.5319(18) .
Zr C14 2.5319(18) 2
Zr C15 2.5608(17) .
Zr C15 2.5608(17) 2
Zr C11 2.5620(15) 2
Zr C11 2.5620(15) .
C11 C15 1.415(2) .
C11 C12 1.432(2) .
C11 P1 1.8327(16) .
C12 C13 1.405(3) .
C13 C14 1.399(3) .
C14 C15 1.407(3) .
P1 C21 1.8670(17) .
P1 C31 1.8718(17) .
C21 C22 1.526(3) .
C21 C26 1.526(2) .
C22 C23 1.527(3) .
C23 C24 1.524(3) .
C24 C25 1.519(3) .
C25 C26 1.530(3) .
C31 C36 1.531(2) .
C31 C32 1.535(2) .
C32 C33 1.533(3) .
C33 C34 1.519(3) .
C34 C35 1.518(2) .
C35 C36 1.527(2) .

loop_
_geom_torsion_atom_site_label_1
_geom_torsion_atom_site_label_2
_geom_torsion_atom_site_label_3
_geom_torsion_atom_site_label_4
_geom_torsion
_geom_torsion_site_symmetry_1
C1 Zr C11 C15 63.07(14) .
C1 Zr C11 C15 -43.02(12) 2
C12 Zr C11 C15 -151.65(11) 2
C12 Zr C11 C15 114.00(15) .
C13 Zr C11 C15 76.71(12) .
C13 Zr C11 C15 -126.39(11) 2
C14 Zr C11 C15 36.46(12) .
C14 Zr C11 C15 -136.35(11) 2
C15 Zr C11 C15 179.65(4) 2
C11 Zr C11 C15 178.85(12) 2
C1 Zr C11 C12 -50.93(14) .
C1 Zr C11 C12 -157.02(11) 2
C12 Zr C11 C12 94.35(11) 2
C13 Zr C11 C12 -37.29(10) .
C13 Zr C11 C12 119.61(10) 2
C14 Zr C11 C12 -77.54(12) .
C14 Zr C11 C12 109.65(11) 2
C15 Zr C11 C12 -114.00(15) .
C15 Zr C11 C12 65.65(12) 2
C11 Zr C11 C12 64.84(9) 2
C1 Zr C11 P1 -166.98(10) .
C1 Zr C11 P1 86.93(11) 2
C12 Zr C11 P1 -21.70(10) 2
C12 Zr C11 P1 -116.05(15) .
C13 Zr C11 P1 -153.34(13) .
C13 Zr C11 P1 3.56(11) 2
C14 Zr C11 P1 166.41(14) .
C14 Zr C11 P1 -6.40(15) 2
C15 Zr C11 P1 129.95(16) .
C15 Zr C11 P1 -50.40(13) 2
C11 Zr C11 P1 -51.21(8) 2
C15 C11 C12 C13 0.80(18) .
P1 C11 C12 C13 -167.98(12) .
Zr C11 C12 C13 67.08(12) .
C15 C11 C12 Zr -66.28(12) .
P1 C11 C12 Zr 124.94(11) .
C1 Zr C12 C13 29.05(13) .
C1 Zr C12 C13 -83.66(14) 2
C12 Zr C12 C13 162.51(13) 2
C13 Zr C12 C13 173.07(6) 2
C14 Zr C12 C13 -36.99(11) .
C14 Zr C12 C13 139.36(12) 2
C15 Zr C12 C13 -77.19(12) .
C15 Zr C12 C13 114.01(11) 2
C11 Zr C12 C13 129.81(11) 2
C11 Zr C12 C13 -114.33(15) .
C1 Zr C12 C11 143.38(11) .
C1 Zr C12 C11 30.67(14) 2
C12 Zr C12 C11 -83.16(10) 2
C13 Zr C12 C11 114.33(15) .
C13 Zr C12 C11 -72.60(11) 2
C14 Zr C12 C11 77.34(11) .
C14 Zr C12 C11 -106.31(12) 2
C15 Zr C12 C11 37.14(9) .
C15 Zr C12 C11 -131.66(10) 2
C11 Zr C12 C11 -115.86(10) 2
C11 C12 C13 C14 -0.97(19) .
Zr C12 C13 C14 67.30(13) .
C11 C12 C13 Zr -68.27(11) .
C1 Zr C13 C14 92.94(12) .
C1 Zr C13 C14 5.07(14) 2
C12 Zr C13 C14 -134.65(11) 2
C12 Zr C13 C14 -114.72(16) .
C13 Zr C13 C14 -127.12(11) 2
C14 Zr C13 C14 161.04(17) 2
C15 Zr C13 C14 -36.95(11) .
C15 Zr C13 C14 163.02(11) 2
C11 Zr C13 C14 -166.94(11) 2
C11 Zr C13 C14 -77.09(11) .
C1 Zr C13 C12 -152.34(12) .
C1 Zr C13 C12 119.80(12) 2
C12 Zr C13 C12 -19.92(15) 2
C13 Zr C13 C12 -12.40(9) 2
C14 Zr C13 C12 114.72(16) .
C14 Zr C13 C12 -84.23(17) 2
C15 Zr C13 C12 77.77(11) .
C15 Zr C13 C12 -82.26(12) 2
C11 Zr C13 C12 -52.22(11) 2
C11 Zr C13 C12 37.63(9) .
C12 C13 C14 C15 0.8(2) .
Zr C13 C14 C15 67.45(13) .
C12 C13 C14 Zr -66.69(12) .
C1 Zr C14 C13 -82.52(12) .
C1 Zr C14 C13 -175.65(12) 2
C12 Zr C14 C13 66.57(14) 2
C12 Zr C14 C13 37.34(10) .
C13 Zr C14 C13 118.0(2) 2
C14 Zr C14 C13 -129.27(11) 2
C15 Zr C14 C13 114.86(17) .
C15 Zr C14 C13 -31.10(19) 2
C11 Zr C14 C13 18.29(15) 2
C11 Zr C14 C13 78.42(12) .
C1 Zr C14 C15 162.62(14) .
C1 Zr C14 C15 69.48(13) 2
C12 Zr C14 C15 -48.30(17) 2
C12 Zr C14 C15 -77.53(12) .
C13 Zr C14 C15 -114.86(17) .
C13 Zr C14 C15 3.2(2) 2
C14 Zr C14 C15 115.87(12) 2
C15 Zr C14 C15 -145.96(17) 2
C11 Zr C14 C15 -96.57(14) 2
C11 Zr C14 C15 -36.45(11) .
C13 C14 C15 C11 -0.3(2) .
Zr C14 C15 C11 65.89(12) .
C13 C14 C15 Zr -66.15(13) .
C12 C11 C15 C14 -0.33(19) .
P1 C11 C15 C14 166.99(14) .
Zr C11 C15 C14 -65.11(13) .
C12 C11 C15 Zr 64.78(11) .
P1 C11 C15 Zr -127.90(14) .
C1 Zr C15 C14 -18.99(15) .
C1 Zr C15 C14 -107.03(14) 2
C12 Zr C15 C14 146.58(12) 2
C12 Zr C15 C14 77.91(13) .
C13 Zr C15 C14 37.10(12) .
C13 Zr C15 C14 -178.34(12) 2
C14 Zr C15 C14 -159.53(19) 2
C15 Zr C15 C14 115.02(12) 2
C11 Zr C15 C14 114.40(13) 2
C11 Zr C15 C14 115.91(18) .
C1 Zr C15 C11 -134.90(11) .
C1 Zr C15 C11 137.06(12) 2
C12 Zr C15 C11 30.68(12) 2
C12 Zr C15 C11 -38.00(10) .
C13 Zr C15 C11 -78.81(12) .
C13 Zr C15 C11 65.76(12) 2
C14 Zr C15 C11 -115.91(17) .
C14 Zr C15 C11 84.56(17) 2
C15 Zr C15 C11 -0.88(10) 2
C11 Zr C15 C11 -1.50(16) 2
C15 C11 P1 C21 23.96(18) .
C12 C11 P1 C21 -170.33(13) .
Zr C11 P1 C21 -79.16(11) .
C15 C11 P1 C31 -81.16(17) .
C12 C11 P1 C31 84.56(13) .
Zr C11 P1 C31 175.72(9) .
C11 P1 C21 C22 77.76(14) .
C31 P1 C21 C22 -179.41(13) .
C11 P1 C21 C26 -160.88(14) .
C31 P1 C21 C26 -58.05(15) .
C26 C21 C22 C23 54.5(2) .
P1 C21 C22 C23 176.26(15) .
C21 C22 C23 C24 -56.6(3) .
C22 C23 C24 C25 56.6(3) .
C23 C24 C25 C26 -56.5(3) .
C22 C21 C26 C25 -54.2(2) .
P1 C21 C26 C25 -175.18(16) .
C24 C25 C26 C21 56.3(3) .
C11 P1 C31 C36 56.26(13) .
C21 P1 C31 C36 -49.03(14) .
C11 P1 C31 C32 -70.11(13) .
C21 P1 C31 C32 -175.40(12) .
C36 C31 C32 C33 54.9(2) .
P1 C31 C32 C33 -174.73(13) .
C31 C32 C33 C34 -55.3(2) .
C32 C33 C34 C35 55.2(2) .
C33 C34 C35 C36 -55.9(2) .
C34 C35 C36 C31 56.6(2) .
C32 C31 C36 C35 -55.44(19) .
P1 C31 C36 C35 178.20(11) .
